data_7036730
loop_
_publ_author_name
'Craig, Gavin A.'
'Woodall, Christopher H.'
'McKellar, Scott C.'
'Probert, Michael R.'
'Kamenev, Konstantin V.'
'Moggach, Stephen A.'
'Brechin, Euan K.'
'Parsons, Simon'
'Murrie, Mark'

_publ_section_title
;
 A high-pressure crystallographic and magnetic study of
 Na5[Mn(l-tart)2]&#x00B7;12H2O (l-tart = l-tartrate).
;
_journal_issue 42
_journal_name_full 'Dalton transactions (Cambridge, England : 2003)'
_journal_page_first 18324
_journal_page_last 18328
_journal_paper_doi 10.1039/c5dt03320a
_journal_volume 44
_journal_year 2015
_chemical_absolute_configuration ad
_chemical_formula_moiety 'C8 H24 Mn Na5 O22, 2(H2 O)'
_chemical_formula_sum 'C8 H28 Mn Na5 O24'
_chemical_formula_weight 678.17
_space_group_IT_number 5
_symmetry_cell_setting monoclinic
_symmetry_space_group_name_Hall 'C 2y'
_symmetry_space_group_name_H-M 'C 1 2 1'
_atom_sites_solution_hydrogens difmap
_atom_sites_solution_primary other
_audit_update_record
;
2015-08-18 deposited with the CCDC.
2015-09-10 downloaded from the CCDC.
;
_cell_angle_alpha 90
_cell_angle_beta 113.535(4)
_cell_angle_gamma 90
_cell_formula_units_Z 2
_cell_length_a 19.8482(14)
_cell_length_b 6.664(2)
_cell_length_c 9.5173(7)
_cell_measurement_reflns_used 0
_cell_measurement_temperature 293
_cell_measurement_theta_max 0
_cell_measurement_theta_min 0
_cell_volume 1154.1(4)
_computing_cell_refinement 'Bruker Apex2'
_computing_data_collection 'Rigaku CrystalClear'
_computing_data_reduction 'Apex2 (Bruker AXS, 2006)'
_computing_molecular_graphics 'CAMERON (Watkin et al., 1996)'
_computing_publication_material 'CRYSTALS (Betteridge et al., 2003)'
_computing_structure_refinement 'CRYSTALS (Betteridge et al., 2003)'
_computing_structure_solution 'Superflip (Palatinus & Chapuis, 2007)'
_diffrn_ambient_pressure 1800
_diffrn_ambient_temperature 293
_diffrn_measured_fraction_theta_full 0.488
_diffrn_measured_fraction_theta_max 0.476
_diffrn_measurement_device Serial
_diffrn_measurement_device_type 'Rigaku CCD detector and Huber four-circle kappa goniometer'
_diffrn_measurement_method Omega
_diffrn_radiation_monochromator Silicon
_diffrn_radiation_type synchrotron
_diffrn_radiation_wavelength 0.48590
_diffrn_reflns_av_R_equivalents 0.047
_diffrn_reflns_limit_h_max 24
_diffrn_reflns_limit_h_min -24
_diffrn_reflns_limit_k_max 3
_diffrn_reflns_limit_k_min -3
_diffrn_reflns_limit_l_max 11
_diffrn_reflns_limit_l_min -11
_diffrn_reflns_number 3968
_diffrn_reflns_theta_full 15.383
_diffrn_reflns_theta_max 17.682
_diffrn_reflns_theta_min 1.596
_diffrn_standards_number 0
_exptl_absorpt_coefficient_mu 0.778
_exptl_absorpt_correction_T_max 0.7442
_exptl_absorpt_correction_T_min 0.4776
_exptl_absorpt_correction_type multi-scan
_exptl_absorpt_process_details 'SADABS (Siemens, 1996)'
_exptl_crystal_colour red-brown
_exptl_crystal_density_diffrn 1.951
_exptl_crystal_density_method 'not measured'
_exptl_crystal_description block
_exptl_crystal_F_000 696
_exptl_crystal_size_max 0.200
_exptl_crystal_size_mid 0.150
_exptl_crystal_size_min 0.100
_refine_diff_density_max 1.09
_refine_diff_density_min -1.31
_refine_ls_abs_structure_details 'Flack (1983), 365 Friedel-pairs'
_refine_ls_abs_structure_Flack 0.08(6)
_refine_ls_extinction_method None
_refine_ls_goodness_of_fit_ref 0.9978
_refine_ls_hydrogen_treatment noref
_refine_ls_matrix_type full
_refine_ls_number_parameters 174
_refine_ls_number_reflns 966
_refine_ls_number_restraints 142
_refine_ls_R_factor_all 0.0569
_refine_ls_R_factor_gt 0.0332
_refine_ls_shift/su_max 0.0002815
_refine_ls_shift/su_mean 0.0000459
_refine_ls_structure_factor_coef Fsqd
_refine_ls_weighting_details
;
 Method= 
 SQRT(W) = 1/(Data with the key SIGMA(/FO/) in list 6) 
;
_refine_ls_weighting_scheme sigma
_refine_ls_wR_factor_all 0.0611
_refine_ls_wR_factor_gt 0.0586
_refine_ls_wR_factor_ref 0.0611
_reflns_limit_h_max 22
_reflns_limit_h_min -24
_reflns_limit_k_max 3
_reflns_limit_k_min -3
_reflns_limit_l_max 11
_reflns_limit_l_min 0
_reflns_number_gt 853
_reflns_number_total 982
_reflns_threshold_expression I>2.0\s(I)
_oxford_diffrn_Wilson_B_factor 0.00
_oxford_diffrn_Wilson_scale 0.00
_oxford_refine_ls_r_factor_ref 0.0569
_oxford_refine_ls_scale 0.2917(4)
_oxford_reflns_number_all 966
_oxford_reflns_threshold_expression_ref I>-3.0\s(I)
_cod_data_source_file c5dt03320a2.cif
_cod_data_source_block 7
_cod_depositor_comments
;
The following automatic conversions were performed:

'_atom_sites_solution_primary' value 'Other' changed to 'other'
according to
/usr/data/users/saulius/crontab/automatic-downloads/rss-feeds/RSC/lib/dictionaries/cif_core.dic
dictionary named 'cif_core.dic' version 2.4.2 from 2011-04-26.

Automatic conversion script
Id: cif_fix_values 3271 2015-04-21 07:52:19Z andrius 

 Adding full bibliography for 7036724--7036734.cif.
;
_cod_original_sg_symbol_H-M 'C 1 2 1 '
_cod_original_formula_sum 'C8 H28 Mn1 Na5 O24'
_cod_database_code 7036730

loop_
_symmetry_equiv_pos_as_xyz
x,y,z
x+1/2,y+1/2,z
-x,y,-z
-x+1/2,y+1/2,-z

loop_
_atom_site_label
_atom_site_type_symbol
_atom_site_fract_x
_atom_site_fract_y
_atom_site_fract_z
_atom_site_U_iso_or_equiv
_atom_site_occupancy
_atom_site_adp_type
_atom_site_refinement_flags_posn
_atom_site_refinement_flags_adp
Mn1 Mn 0.5000 0.8049(4) 0.0000 0.0231 1.0000 Uani S T
Na1 Na 0.73707(7) 0.5462(9) 0.49130(18) 0.0261 1.0000 Uani . .
Na2 Na 0.52228(7) 0.4944(8) 0.28623(14) 0.0335 1.0000 Uani . .
Na3 Na 0.5000 -0.0250(10) 0.5000 0.0413 1.0000 Uani S T
C1 C 0.35127(15) 0.833(2) -0.2122(3) 0.0260 1.0000 Uani . U
O11 O 0.28692(10) 0.7996(16) -0.3048(2) 0.0344 1.0000 Uani . U
O12 O 0.40823(11) 0.8129(16) -0.2425(2) 0.0258 1.0000 Uani . U
C2 C 0.36594(17) 0.8955(18) -0.0460(4) 0.0241 1.0000 Uani . U
O21 O 0.43365(11) 0.9927(14) 0.0205(3) 0.0270 1.0000 Uani . U
C3 C 0.37537(16) 0.6978(18) 0.0428(4) 0.0267 1.0000 Uani . U
O31 O 0.44177(12) 0.6088(13) 0.0487(3) 0.0268 1.0000 Uani . U
C4 C 0.37756(17) 0.750(2) 0.2030(4) 0.0301 1.0000 Uani . U
O41 O 0.43302(13) 0.6989(13) 0.3203(3) 0.0305 1.0000 Uani . U
O42 O 0.32058(14) 0.8232(17) 0.2038(3) 0.0476 1.0000 Uani . U
O1 O 0.80924(13) 0.7942(19) 0.1520(3) 0.0600 1.0000 Uani . .
O2 O 0.57861(11) 0.3203(15) 0.1491(3) 0.0285 1.0000 Uani . U
O3 O 0.62478(13) 0.4531(14) 0.5091(3) 0.0304 1.0000 Uani . U
O4 O 0.45832(12) 0.1925(13) 0.2890(3) 0.0321 1.0000 Uani . U
O5 O 0.72004(10) 0.2861(15) 0.3232(2) 0.0335 1.0000 Uani . U
O6 O 0.87146(15) 0.5270(15) 0.4886(3) 0.0284 1.0000 Uani . U
H2 H 0.3250 0.9786 -0.0412 0.0287 1.0000 Uiso . .
H3 H 0.3329 0.6071 -0.0122 0.0318 1.0000 Uiso . .
H11 H 0.7806 0.7963 0.1973 0.0867 1.0000 Uiso . .
H12 H 0.8122 0.6702 0.1656 0.0867 1.0000 Uiso . .
H21 H 0.5748 0.2171 0.0955 0.0426 1.0000 Uiso . .
H22 H 0.5720 0.4133 0.0851 0.0426 1.0000 Uiso . .
H31 H 0.6259 0.3267 0.5099 0.0461 1.0000 Uiso . .
H32 H 0.6077 0.5252 0.5595 0.0461 1.0000 Uiso . .
H41 H 0.4507 0.1314 0.2068 0.0481 1.0000 Uiso . .
H42 H 0.4135 0.2233 0.2478 0.0481 1.0000 Uiso . .
H51 H 0.6750 0.2971 0.2677 0.0503 1.0000 Uiso . .
H52 H 0.7516 0.2979 0.2857 0.0503 1.0000 Uiso . .
H61 H 0.8564 0.4671 0.4042 0.0429 1.0000 Uiso . .
H62 H 0.8826 0.4623 0.5703 0.0429 1.0000 Uiso . .

loop_
_atom_site_aniso_label
_atom_site_aniso_U_11
_atom_site_aniso_U_22
_atom_site_aniso_U_33
_atom_site_aniso_U_23
_atom_site_aniso_U_13
_atom_site_aniso_U_12
Mn1 0.0156(3) 0.040(4) 0.0150(4) 0.0000 0.0074(3) 0.0000
Na1 0.0305(9) 0.022(9) 0.0226(7) 0.0014(16) 0.0066(6) -0.0007(19)
Na2 0.0246(7) 0.055(9) 0.0191(7) 0.0039(15) 0.0069(5) 0.0079(14)
Na3 0.0275(11) 0.070(15) 0.0271(11) 0.0000 0.0114(8) 0.0000
C1 0.0212(10) 0.041(9) 0.0139(13) 0.001(2) 0.0048(10) 0.000(3)
O11 0.0220(9) 0.061(5) 0.0158(9) -0.0006(12) 0.0030(7) -0.0027(19)
O12 0.0239(9) 0.039(5) 0.0153(10) 0.0015(15) 0.0081(8) -0.0027(19)
C2 0.0159(13) 0.040(6) 0.0156(13) -0.002(2) 0.0050(12) 0.0001(19)
O21 0.0158(10) 0.050(5) 0.0155(12) -0.0017(18) 0.0063(8) -0.0028(15)
C3 0.0139(14) 0.049(6) 0.0172(12) 0.007(2) 0.0061(12) 0.005(2)
O31 0.0155(10) 0.051(5) 0.0154(11) 0.0044(17) 0.0074(8) 0.0047(13)
C4 0.0307(16) 0.040(11) 0.0259(13) 0.006(3) 0.0184(11) 0.007(3)
O41 0.0345(11) 0.041(5) 0.0174(10) -0.0021(17) 0.0122(8) 0.0004(15)
O42 0.0465(15) 0.066(12) 0.0472(15) 0.016(4) 0.0368(12) 0.021(3)
O1 0.0335(13) 0.100(17) 0.0531(17) 0.001(5) 0.0239(11) -0.011(4)
O2 0.0274(11) 0.035(6) 0.0222(10) 0.001(3) 0.0094(8) 0.004(2)
O3 0.0333(12) 0.038(7) 0.0182(12) -0.0019(19) 0.0085(9) 0.0039(16)
O4 0.0355(12) 0.041(5) 0.0210(12) 0.0008(17) 0.0127(9) -0.0010(18)
O5 0.0192(10) 0.062(5) 0.0186(9) -0.0004(13) 0.0064(8) 0.000(2)
O6 0.0398(12) 0.021(6) 0.0265(14) 0.002(2) 0.0151(10) -0.0008(16)

loop_
_atom_type_symbol
_atom_type_scat_dispersion_real
_atom_type_scat_dispersion_imag
_atom_type_scat_Cromer_Mann_a1
_atom_type_scat_Cromer_Mann_b1
_atom_type_scat_Cromer_Mann_a2
_atom_type_scat_Cromer_Mann_b2
_atom_type_scat_Cromer_Mann_a3
_atom_type_scat_Cromer_Mann_b3
_atom_type_scat_Cromer_Mann_a4
_atom_type_scat_Cromer_Mann_b4
_atom_type_scat_Cromer_Mann_c
_atom_type_scat_source
C 0.0033 0.0016 2.3100 20.8439 1.0200 10.2075 1.5886 0.5687 0.8650 51.6512 0.2156 'International Tables Vol C 4.2.6.8 and 6.1.1.4'
H 0.0000 0.0000 0.4930 10.5109 0.3229 26.1257 0.1402 3.1424 0.0408 57.7998 0.0030 'International Tables Vol C 4.2.6.8 and 6.1.1.4'
O 0.0106 0.0060 3.0485 13.2771 2.2868 5.7011 1.5463 0.3239 0.8670 32.9089 0.2508 'International Tables Vol C 4.2.6.8 and 6.1.1.4'
Na 0.0362 0.0249 4.7626 3.2850 3.1736 8.8422 1.2674 0.3136 1.1128 129.4240 0.6760 'International Tables Vol C 4.2.6.8 and 6.1.1.4'
Mn 0.3368 0.7283 11.2819 5.3409 7.3573 0.3432 3.0193 17.8674 2.2441 83.7543 1.0896 'International Tables Vol C 4.2.6.8 and 6.1.1.4'

loop_
_geom_angle_atom_site_label_1
_geom_angle_site_symmetry_1
_geom_angle_atom_site_label_2
_geom_angle_atom_site_label_3
_geom_angle_site_symmetry_3
_geom_angle
_geom_angle_publ_flag
O12 3_655 Mn1 O31 3_655 86.9(2) yes
O12 3_655 Mn1 O21 3_655 77.4(2) yes
O31 3_655 Mn1 O21 3_655 85.1(2) yes
O12 3_655 Mn1 O12 . 177.4(6) yes
O31 3_655 Mn1 O12 . 94.9(2) yes
O21 3_655 Mn1 O12 . 100.8(2) yes
O12 3_655 Mn1 O21 . 100.8(2) yes
O31 3_655 Mn1 O21 . 172.31(12) yes
O21 3_655 Mn1 O21 . 96.7(4) yes
O12 . Mn1 O21 . 77.4(2) yes
O12 3_655 Mn1 O31 . 94.9(2) yes
O31 3_655 Mn1 O31 . 94.2(4) yes
O21 3_655 Mn1 O31 . 172.31(12) yes
O12 . Mn1 O31 . 86.9(2) yes
O21 . Mn1 O31 . 85.1(2) yes
O5 4_656 Na1 O11 3_655 88.9(4) yes
O5 4_656 Na1 O11 2_546 87.1(2) yes
O11 3_655 Na1 O11 2_546 168.77(14) yes
O5 4_656 Na1 O3 . 101.42(19) yes
O11 3_655 Na1 O3 . 109.06(19) yes
O11 2_546 Na1 O3 . 82.0(2) yes
O5 4_656 Na1 O5 . 167.67(16) yes
O11 3_655 Na1 O5 . 95.0(2) yes
O11 2_546 Na1 O5 . 86.9(4) yes
O3 . Na1 O5 . 88.4(2) yes
O5 4_656 Na1 O6 . 88.61(19) yes
O11 3_655 Na1 O6 . 85.96(19) yes
O11 2_546 Na1 O6 . 83.46(19) yes
O3 . Na1 O6 . 161.9(4) yes
O5 . Na1 O6 . 80.0(2) yes
O12 3_655 Na2 O31 . 77.4(2) yes
O12 3_655 Na2 O41 . 91.5(3) yes
O31 . Na2 O41 . 71.36(17) yes
O12 3_655 Na2 O2 . 85.1(3) yes
O31 . Na2 O2 . 85.16(18) yes
O41 . Na2 O2 . 156.44(13) yes
O12 3_655 Na2 O3 . 85.2(2) yes
O31 . Na2 O3 . 162.4(3) yes
O41 . Na2 O3 . 112.31(19) yes
O2 . Na2 O3 . 90.67(16) yes
O12 3_655 Na2 O4 . 171.51(15) yes
O31 . Na2 O4 . 97.2(2) yes
O41 . Na2 O4 . 93.1(2) yes
O2 . Na2 O4 . 87.9(3) yes
O3 . Na2 O4 . 99.7(3) yes
O4 3_656 Na3 O41 1_545 161.80(19) yes
O4 3_656 Na3 O41 3_646 87.7(2) yes
O41 1_545 Na3 O41 3_646 85.4(4) yes
O4 3_656 Na3 O6 2_445 87.5(2) yes
O41 1_545 Na3 O6 2_445 79.6(2) yes
O41 3_646 Na3 O6 2_445 112.4(2) yes
O4 3_656 Na3 O6 4_646 82.74(19) yes
O41 1_545 Na3 O6 4_646 112.4(2) yes
O41 3_646 Na3 O6 4_646 79.6(2) yes
O6 2_445 Na3 O6 4_646 164.3(6) yes
O4 3_656 Na3 O4 . 103.6(4) yes
O41 1_545 Na3 O4 . 87.7(2) yes
O41 3_646 Na3 O4 . 161.80(19) yes
O6 2_445 Na3 O4 . 82.74(19) yes
O6 4_646 Na3 O4 . 87.5(2) yes
O11 . C1 O12 . 124.7(4) yes
O11 . C1 C2 . 119.4(3) yes
O12 . C1 C2 . 115.8(3) yes
Na1 3_655 O11 Na1 2_454 89.30(7) yes
Na1 3_655 O11 C1 . 120.0(7) yes
Na1 2_454 O11 C1 . 114.8(8) yes
Mn1 . O12 C1 . 101.15(18) yes
Mn1 . O12 Na2 3_655 83.5(2) yes
C1 . O12 Na2 3_655 132.8(8) yes
C1 . C2 O21 . 110.1(3) yes
C1 . C2 C3 . 105.2(9) yes
O21 . C2 C3 . 105.4(5) yes
C1 . C2 H2 . 111.9 no
O21 . C2 H2 . 112.0 no
C3 . C2 H2 . 111.9 no
C2 . O21 Mn1 . 103.4(7) yes
C2 . C3 O31 . 106.6(5) yes
C2 . C3 C4 . 107.5(10) yes
O31 . C3 C4 . 113.1(4) yes
C2 . C3 H3 . 109.8 no
O31 . C3 H3 . 110.0 no
C4 . C3 H3 . 109.7 no
Na2 . O31 C3 . 116.2(2) yes
Na2 . O31 Mn1 . 102.27(15) yes
C3 . O31 Mn1 . 110.1(7) yes
C3 . C4 O41 . 118.9(6) yes
C3 . C4 O42 . 115.4(4) yes
O41 . C4 O42 . 125.4(4) yes
Na2 . O41 Na3 1_565 107.19(13) yes
Na2 . O41 C4 . 118.2(5) yes
Na3 1_565 O41 C4 . 116.4(9) yes
H11 . O1 H12 . 87.6 no
Na2 . O2 H21 . 142.8 no
Na2 . O2 H22 . 93.9 no
H21 . O2 H22 . 102.3 no
Na2 . O3 Na1 . 114.32(18) yes
Na2 . O3 H31 . 98.0 no
Na1 . O3 H31 . 103.8 no
Na2 . O3 H32 . 92.8 no
Na1 . O3 H32 . 119.5 no
H31 . O3 H32 . 125.6 no
Na3 . O4 Na2 . 121.61(17) yes
Na3 . O4 H41 . 111.6 no
Na2 . O4 H41 . 107.3 no
Na3 . O4 H42 . 119.8 no
Na2 . O4 H42 . 104.9 no
H41 . O4 H42 . 85.4 no
Na1 . O5 Na1 4_646 94.85(8) yes
Na1 . O5 H51 . 101.3 no
Na1 4_646 O5 H51 . 121.5 no
Na1 . O5 H52 . 107.4 no
Na1 4_646 O5 H52 . 106.5 no
H51 . O5 H52 . 120.8 no
Na3 2_555 O6 Na1 . 174.2(4) yes
Na3 2_555 O6 H61 . 86.8 no
Na1 . O6 H61 . 93.2 no
Na3 2_555 O6 H62 . 90.0 no
Na1 . O6 H62 . 84.9 no
H61 . O6 H62 . 120.4 no

loop_
_geom_bond_atom_site_label_1
_geom_bond_atom_site_label_2
_geom_bond_site_symmetry_2
_geom_bond_distance
_geom_bond_publ_flag
Mn1 O12 3_655 2.300(2) yes
Mn1 O31 3_655 1.920(7) yes
Mn1 O21 3_655 1.883(7) yes
Mn1 O12 . 2.300(2) yes
Mn1 O21 . 1.883(7) yes
Mn1 O31 . 1.920(7) yes
Na1 O5 4_656 2.280(9) yes
Na1 O11 3_655 2.357(9) yes
Na1 O11 2_546 2.431(9) yes
Na1 O3 . 2.384(4) yes
Na1 O5 . 2.290(9) yes
Na1 O6 . 2.681(3) yes
Na2 O12 3_655 2.653(9) yes
Na2 O31 . 2.316(4) yes
Na2 O41 . 2.358(6) yes
Na2 O2 . 2.338(6) yes
Na2 O3 . 2.295(3) yes
Na2 O4 . 2.385(8) yes
Na3 O4 3_656 2.343(7) yes
Na3 O41 1_545 2.502(9) yes
Na3 O41 3_646 2.502(9) yes
Na3 O6 2_445 2.534(3) yes
Na3 O6 4_646 2.534(3) yes
Na3 O4 . 2.343(7) yes
C1 O11 . 1.248(5) yes
C1 O12 . 1.280(4) yes
C1 C2 . 1.547(7) yes
C2 O21 . 1.395(8) yes
C2 C3 . 1.536(17) yes
C2 H2 . 0.999 no
C3 O31 . 1.426(7) yes
C3 C4 . 1.547(6) yes
C3 H3 . 0.998 no
C4 O41 . 1.261(6) yes
C4 O42 . 1.235(7) yes
O1 H11 . 0.840 no
O1 H12 . 0.835 no
O2 H21 . 0.841 no
O2 H22 . 0.842 no
O3 H31 . 0.843 no
O3 H32 . 0.839 no
O4 H41 . 0.840 no
O4 H42 . 0.842 no
O5 H51 . 0.841 no
O5 H52 . 0.839 no
O6 H61 . 0.838 no
O6 H62 . 0.838 no
